data_4303315
loop_
_publ_author_name
'Junichi Nishijo'
'Ken Judai'
'Shigenori Numao'
'Nobuyuki Nishi'

_publ_section_title
;
Chromium Acetylide Complex Based Ferrimagnet and Weak Ferromagnet
;
_journal_name_full 'Inorganic Chemistry'
_journal_page_first 9402
_journal_page_last 9408
_journal_paper_doi 10.1021/ic901295d
_journal_volume 48
_journal_year 2009
_chemical_formula_sum 'C32 H40 Cr N4 Ni O S8'
_chemical_formula_weight 863.91
_chemical_name_common '[CrCyclam(C2Ph)2][Ni(mdt)2](H2O)'
_chemical_name_systematic
; 
 ? 
;
_space_group_IT_number 2
_symmetry_cell_setting triclinic
_symmetry_space_group_name_Hall '-P 1'
_symmetry_space_group_name_H-M 'P -1'
_atom_sites_solution_hydrogens geom
_atom_sites_solution_primary direct
_atom_sites_solution_secondary difmap
_audit_creation_method SHELXL-97
_cell_angle_alpha 63.993(10)
_cell_angle_beta 72.577(12)
_cell_angle_gamma 70.708(12)
_cell_formula_units_Z 1
_cell_length_a 8.3836(5)
_cell_length_b 11.1713(5)
_cell_length_c 12.4272(7)
_cell_measurement_reflns_used 3040
_cell_measurement_temperature 293(2)
_cell_measurement_theta_max 30.1686
_cell_measurement_theta_min 1.8543
_cell_volume 970.76(14)
_computing_cell_refinement 'CrystalClear (Rigaku/MSC Inc., 2006)'
_computing_data_collection 'CrystalClear (Rigaku/MSC Inc., 2006)'
_computing_data_reduction 'CrystalClear (Rigaku/MSC Inc., 2006)'
_computing_structure_refinement 'SHELXL-97 (Sheldrick, 1997)'
_computing_structure_solution 'SIR2004 (M. C. Burla et al.)'
_diffrn_ambient_temperature 293(2)
_diffrn_detector_area_resol_mean 14.6306
_diffrn_measured_fraction_theta_full 77.7000
_diffrn_measured_fraction_theta_max 30.1686
_diffrn_measurement_device_type 'Rigaku AFC7R with CCD detector'
_diffrn_measurement_method \w-2\q
_diffrn_radiation_monochromator graphite
_diffrn_radiation_source 'fine-focus sealed tube'
_diffrn_radiation_type MoK\a
_diffrn_radiation_wavelength 0.71073
_diffrn_reflns_av_R_equivalents 0.0323
_diffrn_reflns_av_sigmaI/netI 0.0566
_diffrn_reflns_limit_h_max 10
_diffrn_reflns_limit_h_min -11
_diffrn_reflns_limit_k_max 14
_diffrn_reflns_limit_k_min -14
_diffrn_reflns_limit_l_max 17
_diffrn_reflns_limit_l_min -13
_diffrn_reflns_number 4676
_diffrn_reflns_theta_full 30.1686
_diffrn_reflns_theta_max 30.1686
_diffrn_reflns_theta_min 1.8543
_exptl_absorpt_coefficient_mu 1.227
_exptl_absorpt_correction_T_max 0.9582
_exptl_absorpt_correction_T_min 0.7674
_exptl_absorpt_correction_type numerical
_exptl_crystal_colour Black
_exptl_crystal_density_diffrn 1.478
_exptl_crystal_density_method 'not measured'
_exptl_crystal_description Needle
_exptl_crystal_F_000 448
_exptl_crystal_size_max 0.7
_exptl_crystal_size_mid 0.1
_exptl_crystal_size_min 0.05
_refine_diff_density_max 1.064
_refine_diff_density_min -0.617
_refine_diff_density_rms 0.128
_refine_ls_extinction_method none
_refine_ls_goodness_of_fit_ref 1.093
_refine_ls_hydrogen_treatment mixed
_refine_ls_matrix_type full
_refine_ls_number_parameters 228
_refine_ls_number_reflns 4676
_refine_ls_number_restraints 2
_refine_ls_restrained_S_all 1.093
_refine_ls_R_factor_all 0.0999
_refine_ls_R_factor_gt 0.0650
_refine_ls_shift/su_max 0.014
_refine_ls_shift/su_mean 0.001
_refine_ls_structure_factor_coef Fsqd
_refine_ls_weighting_details 'calc w=1/[\s^2^(Fo^2^)+(0.1241P)^2^+0.2662P] where P=(Fo^2^+2Fc^2^)/3'
_refine_ls_weighting_scheme calc
_refine_ls_wR_factor_gt 0.1932
_refine_ls_wR_factor_ref 0.2358
_reflns_number_gt 2903
_reflns_number_total 4676
_reflns_threshold_expression >2sigma(I)
_cod_data_source_file ic901295d_si_001_2.cif
_cod_data_source_block '[CrCyclam(C2Ph)2][Ni(mdt)2](H2O)'
_cod_depositor_comments
;
The following automatic conversions were performed:
'_symmetry_cell_setting' value 'Triclinic' changed to 'triclinic'
according to '/home/saulius/struct/CIF-dictionaries/cif_core.dic'
dictionary named 'cif_core.dic' version 2.4.1 from
2010-06-29.

'_exptl_absorpt_correction_type' value 'Numerical' changed to
'numerical' according to
'/home/saulius/struct/CIF-dictionaries/cif_core.dic' dictionary named
'cif_core.dic' version 2.4.1 from 2010-06-29.

Automatic conversion script
Id: cif_fix_enum 1527 2010-12-29 10:47:43Z saulius 
;
_cod_original_formula_sum 'C32 H40 Cr1 N4 Ni1 O1 S8'
_cod_database_code 4303315

loop_
_symmetry_equiv_pos_as_xyz
'x, y, z'
'-x, -y, -z'

loop_
_atom_site_label
_atom_site_type_symbol
_atom_site_fract_x
_atom_site_fract_y
_atom_site_fract_z
_atom_site_U_iso_or_equiv
_atom_site_adp_type
_atom_site_occupancy
_atom_site_symmetry_multiplicity
_atom_site_calc_flag
_atom_site_refinement_flags
_atom_site_disorder_assembly
_atom_site_disorder_group
Ni1 Ni 0.0000 0.5000 0.0000 0.0497(3) Uani 1 2 d S . .
Cr1 Cr 0.5000 0.0000 0.0000 0.0440(3) Uani 1 2 d S . .
S1 S -0.20011(17) 0.39352(14) 0.05057(12) 0.0625(4) Uani 1 1 d . . .
S2 S -0.07371(16) 0.53531(14) 0.16748(11) 0.0595(4) Uani 1 1 d . . .
S3 S -0.4875(2) 0.33852(18) 0.27114(16) 0.0851(5) Uani 1 1 d . . .
S4 S -0.36387(19) 0.46783(18) 0.38210(13) 0.0785(5) Uani 1 1 d . . .
N1 N 0.3828(5) 0.1796(4) 0.0297(4) 0.0610(10) Uani 1 1 d . . .
H1 H 0.3049 0.2288 -0.0208 0.073 Uiso 1 1 calc R . .
N2 N 0.3029(5) -0.0951(4) 0.1111(4) 0.0595(10) Uani 1 1 d . . .
H2 H 0.2184 -0.0634 0.0668 0.071 Uiso 1 1 calc R . .
C1 C -0.3000(6) 0.4005(5) 0.1909(5) 0.0570(11) Uani 1 1 d . . .
C2 C -0.2443(6) 0.4610(5) 0.2409(4) 0.0533(11) Uani 1 1 d . . .
C3 C -0.4708(13) 0.3414(10) 0.4103(7) 0.129(3) Uani 1 1 d . . .
H3A H -0.5850 0.3600 0.4573 0.155 Uiso 1 1 calc R . .
H3B H -0.4082 0.2524 0.4580 0.155 Uiso 1 1 calc R . .
C4 C 0.6220(6) -0.0744(4) 0.1469(4) 0.0508(10) Uani 1 1 d . . .
C5 C 0.6914(6) -0.1108(4) 0.2320(4) 0.0497(10) Uani 1 1 d . . .
C6 C 0.7656(6) -0.1502(5) 0.3369(4) 0.0502(10) Uani 1 1 d . . .
C7 C 0.8796(7) -0.2738(5) 0.3791(4) 0.0581(12) Uani 1 1 d . . .
H7 H 0.9095 -0.3339 0.3392 0.070 Uiso 1 1 calc R . .
C8 C 0.9505(7) -0.3110(6) 0.4791(5) 0.0703(14) Uani 1 1 d . . .
H8 H 1.0263 -0.3957 0.5066 0.084 Uiso 1 1 calc R . .
C9 C 0.9087(8) -0.2222(6) 0.5384(5) 0.0823(17) Uani 1 1 d . . .
H9 H 0.9564 -0.2466 0.6058 0.099 Uiso 1 1 calc R . .
C10 C 0.7978(9) -0.0995(7) 0.4977(6) 0.095(2) Uani 1 1 d . . .
H10 H 0.7695 -0.0393 0.5372 0.113 Uiso 1 1 calc R . .
C11 C 0.7265(7) -0.0632(6) 0.3978(5) 0.0747(16) Uani 1 1 d . . .
H11 H 0.6505 0.0216 0.3709 0.090 Uiso 1 1 calc R . .
C12 C 0.5207(8) 0.2552(5) -0.0138(6) 0.0777(16) Uani 1 1 d . . .
H12A H 0.5927 0.2179 0.0471 0.093 Uiso 1 1 calc R . .
H12B H 0.4700 0.3510 -0.0268 0.093 Uiso 1 1 calc R . .
C13 C 0.2886(9) 0.1664(6) 0.1558(5) 0.0850(19) Uani 1 1 d . . .
H13A H 0.2325 0.2570 0.1572 0.102 Uiso 1 1 calc R . .
H13B H 0.3702 0.1230 0.2108 0.102 Uiso 1 1 calc R . .
C14 C 0.1563(8) 0.0835(7) 0.1993(6) 0.0827(17) Uani 1 1 d . . .
H14A H 0.0835 0.1224 0.1387 0.099 Uiso 1 1 calc R . .
H14B H 0.0842 0.0939 0.2735 0.099 Uiso 1 1 calc R . .
C15 C 0.2232(7) -0.0674(6) 0.2244(5) 0.0723(16) Uani 1 1 d . . .
H15A H 0.3077 -0.1054 0.2768 0.087 Uiso 1 1 calc R . .
H15B H 0.1292 -0.1130 0.2674 0.087 Uiso 1 1 calc R . .
C16 C 0.3727(8) -0.2425(5) 0.1305(6) 0.0786(16) Uani 1 1 d . . .
H16A H 0.2789 -0.2876 0.1571 0.094 Uiso 1 1 calc R . .
H16B H 0.4426 -0.2864 0.1933 0.094 Uiso 1 1 calc R . .
O90 O 0.0189(12) -0.0996(13) 0.0207(11) 0.106(3) Uani 0.50 1 d PD . .
H91 H 0.086(15) -0.066(13) -0.060(6) 0.11(5) Uiso 0.50 1 d PD . .
H92 H -0.08(3) -0.10(3) 0.087(19) 0.30(15) Uiso 0.50 1 d PD . .

loop_
_atom_site_aniso_label
_atom_site_aniso_U_11
_atom_site_aniso_U_22
_atom_site_aniso_U_33
_atom_site_aniso_U_23
_atom_site_aniso_U_13
_atom_site_aniso_U_12
Ni1 0.0517(5) 0.0536(5) 0.0511(5) -0.0298(4) -0.0049(3) -0.0110(4)
Cr1 0.0498(5) 0.0468(5) 0.0422(6) -0.0169(4) -0.0206(4) -0.0083(4)
S1 0.0632(8) 0.0733(8) 0.0685(9) -0.0430(7) 0.0005(6) -0.0258(6)
S2 0.0584(7) 0.0793(8) 0.0560(7) -0.0409(6) -0.0008(5) -0.0217(6)
S3 0.0827(10) 0.0975(11) 0.0835(11) -0.0419(9) 0.0137(8) -0.0465(9)
S4 0.0718(9) 0.1110(12) 0.0562(8) -0.0422(8) 0.0067(6) -0.0270(8)
N1 0.065(2) 0.057(2) 0.066(3) -0.0264(19) -0.027(2) -0.0030(19)
N2 0.066(2) 0.061(2) 0.052(2) -0.0111(18) -0.0214(19) -0.0197(19)
C1 0.052(3) 0.057(3) 0.062(3) -0.023(2) -0.005(2) -0.017(2)
C2 0.049(2) 0.061(3) 0.051(3) -0.027(2) -0.0025(19) -0.011(2)
C3 0.169(8) 0.159(7) 0.083(5) -0.060(5) 0.033(5) -0.095(7)
C4 0.050(2) 0.058(2) 0.043(2) -0.0163(19) -0.0098(18) -0.0123(19)
C5 0.049(2) 0.059(2) 0.044(2) -0.0167(19) -0.0122(18) -0.0173(19)
C6 0.051(2) 0.062(3) 0.041(2) -0.0189(19) -0.0166(18) -0.011(2)
C7 0.072(3) 0.055(3) 0.054(3) -0.017(2) -0.027(2) -0.015(2)
C8 0.078(3) 0.070(3) 0.061(3) -0.016(2) -0.037(3) -0.006(3)
C9 0.099(4) 0.094(4) 0.062(3) -0.028(3) -0.045(3) -0.007(3)
C10 0.128(6) 0.099(4) 0.075(4) -0.053(4) -0.054(4) 0.011(4)
C11 0.083(4) 0.077(3) 0.070(4) -0.039(3) -0.038(3) 0.012(3)
C12 0.099(4) 0.055(3) 0.102(5) -0.033(3) -0.033(4) -0.027(3)
C13 0.103(5) 0.084(4) 0.076(4) -0.053(3) -0.037(3) 0.019(4)
C14 0.071(4) 0.106(5) 0.075(4) -0.049(4) -0.011(3) -0.006(3)
C15 0.061(3) 0.104(4) 0.046(3) -0.020(3) -0.008(2) -0.025(3)
C16 0.092(4) 0.064(3) 0.085(4) -0.013(3) -0.030(3) -0.033(3)
O90 0.064(5) 0.175(10) 0.116(8) -0.088(8) -0.012(5) -0.034(6)

loop_
_atom_type_symbol
_atom_type_description
_atom_type_scat_dispersion_real
_atom_type_scat_dispersion_imag
_atom_type_scat_source
C C 0.0033 0.0016 'International Tables Vol C Tables 4.2.6.8 and 6.1.1.4'
H H 0.0000 0.0000 'International Tables Vol C Tables 4.2.6.8 and 6.1.1.4'
N N 0.0061 0.0033 'International Tables Vol C Tables 4.2.6.8 and 6.1.1.4'
S S 0.1246 0.1234 'International Tables Vol C Tables 4.2.6.8 and 6.1.1.4'
Cr Cr 0.3209 0.6236 'International Tables Vol C Tables 4.2.6.8 and 6.1.1.4'
Ni Ni 0.3393 1.1124 'International Tables Vol C Tables 4.2.6.8 and 6.1.1.4'
O O 0.0106 0.0060 'International Tables Vol C Tables 4.2.6.8 and 6.1.1.4'

loop_
_geom_angle_atom_site_label_1
_geom_angle_atom_site_label_2
_geom_angle_atom_site_label_3
_geom_angle
_geom_angle_site_symmetry_1
_geom_angle_site_symmetry_3
_geom_angle_publ_flag
S1 Ni1 S1 180.000(1) 2_565 . ?
S1 Ni1 S2 92.94(5) 2_565 2_565 ?
S1 Ni1 S2 87.06(5) . 2_565 ?
S1 Ni1 S2 87.06(5) 2_565 . ?
S1 Ni1 S2 92.94(5) . . ?
S2 Ni1 S2 180.0 2_565 . ?
N1 Cr1 N1 180.0 2_655 . ?
N1 Cr1 N2 93.97(17) 2_655 2_655 ?
N1 Cr1 N2 86.03(17) . 2_655 ?
N1 Cr1 N2 86.03(17) 2_655 . ?
N1 Cr1 N2 93.97(17) . . ?
N2 Cr1 N2 180.0 2_655 . ?
N1 Cr1 C4 89.93(16) 2_655 . ?
N1 Cr1 C4 90.06(16) . . ?
N2 Cr1 C4 89.68(17) 2_655 . ?
N2 Cr1 C4 90.32(17) . . ?
N1 Cr1 C4 90.06(16) 2_655 2_655 ?
N1 Cr1 C4 89.94(16) . 2_655 ?
N2 Cr1 C4 90.32(17) 2_655 2_655 ?
N2 Cr1 C4 89.68(17) . 2_655 ?
C4 Cr1 C4 180.0 . 2_655 ?
C1 S1 Ni1 102.01(17) . . ?
C2 S2 Ni1 102.20(16) . . ?
C1 S3 C3 92.7(3) . . ?
C2 S4 C3 93.7(3) . . ?
C12 N1 C13 113.1(5) . . ?
C12 N1 Cr1 105.1(3) . . ?
C13 N1 Cr1 116.8(3) . . ?
C15 N2 C16 114.7(4) . . ?
C15 N2 Cr1 116.0(3) . . ?
C16 N2 Cr1 105.5(3) . . ?
C2 C1 S1 121.2(4) . . ?
C2 C1 S3 117.2(4) . . ?
S1 C1 S3 121.5(3) . . ?
C1 C2 S2 121.7(4) . . ?
C1 C2 S4 116.6(4) . . ?
S2 C2 S4 121.6(3) . . ?
S4 C3 S3 111.4(4) . . ?
C5 C4 Cr1 176.5(4) . . ?
C4 C5 C6 176.8(5) . . ?
C7 C6 C11 117.3(4) . . ?
C7 C6 C5 121.7(4) . . ?
C11 C6 C5 120.9(4) . . ?
C6 C7 C8 121.6(5) . . ?
C7 C8 C9 119.8(5) . . ?
C10 C9 C8 119.5(5) . . ?
C9 C10 C11 120.4(5) . . ?
C10 C11 C6 121.3(5) . . ?
N1 C12 C16 109.4(4) . 2_655 ?
N1 C13 C14 111.8(5) . . ?
C13 C14 C15 116.6(5) . . ?
N2 C15 C14 112.4(4) . . ?
N2 C16 C12 109.3(4) . 2_655 ?

loop_
_geom_bond_atom_site_label_1
_geom_bond_atom_site_label_2
_geom_bond_distance
_geom_bond_site_symmetry_2
_geom_bond_publ_flag
Ni1 S1 2.1578(13) 2_565 ?
Ni1 S1 2.1578(13) . ?
Ni1 S2 2.1583(11) 2_565 ?
Ni1 S2 2.1583(11) . ?
Cr1 N1 2.063(4) 2_655 ?
Cr1 N1 2.063(4) . ?
Cr1 N2 2.067(4) 2_655 ?
Cr1 N2 2.067(4) . ?
Cr1 C4 2.072(4) . ?
Cr1 C4 2.073(4) 2_655 ?
S1 C1 1.718(5) . ?
S2 C2 1.705(5) . ?
S3 C1 1.766(5) . ?
S3 C3 1.791(8) . ?
S4 C2 1.762(4) . ?
S4 C3 1.770(8) . ?
N1 C12 1.488(7) . ?
N1 C13 1.495(7) . ?
N2 C15 1.485(6) . ?
N2 C16 1.487(7) . ?
C1 C2 1.345(7) . ?
C4 C5 1.208(6) . ?
C5 C6 1.442(6) . ?
C6 C7 1.374(6) . ?
C6 C11 1.382(7) . ?
C7 C8 1.377(7) . ?
C8 C9 1.380(8) . ?
C9 C10 1.353(8) . ?
C10 C11 1.380(7) . ?
C12 C16 1.498(8) 2_655 ?
C13 C14 1.504(9) . ?
C14 C15 1.508(8) . ?
C16 C12 1.498(8) 2_655 ?
